data_7109444
loop_
_publ_author_name
'Mehdi El Sayed Moussa'
'Fabian Friess'
'Wenting Shen'
'Muriel Hissler'
'Regis Reau'
'Christophe Lescop'

_publ_section_title
;
 Syntheses of CuI polymetallic assemblies from reaction of ligands bearing
 the 2,5-bis(2-pyridyl)phosphole fragment with CuII precursors
;
_journal_name_full Chem.Commun.
_journal_page_first 6158
_journal_paper_doi 10.1039/c3cc42955e
_journal_volume 49
_journal_year 2013
_chemical_formula_moiety 'C148 H126 Cl0 Cu6 F12 N12 O12 P6 S10'
_chemical_formula_sum 'C148 H126 Cl0 Cu6 F12 N12 O12 P6 S10'
_chemical_formula_weight 3380.27
_chemical_name_systematic
; 
 ? 
;
_space_group_IT_number 2
_symmetry_cell_setting triclinic
_symmetry_space_group_name_Hall '-P 1'
_symmetry_space_group_name_H-M 'P -1'
_atom_sites_solution_hydrogens geom
_atom_sites_solution_primary direct
_atom_sites_solution_secondary difmap
_audit_creation_method SHELXL-97
_cell_angle_alpha 118.348(2)
_cell_angle_beta 104.380(3)
_cell_angle_gamma 101.818(2)
_cell_formula_units_Z 1
_cell_length_a 14.961(1)
_cell_length_b 18.271(2)
_cell_length_c 19.021(2)
_cell_measurement_temperature 150(2)
_cell_measurement_theta_max 26.42
_cell_measurement_theta_min 1.27
_cell_volume 4102.7(7)
_computing_structure_refinement 'SHELXL-97 (Sheldrick, 1997)'
_computing_structure_solution 'SHELXS-97 (Sheldrick, 1990)'
_diffrn_ambient_temperature 150(2)
_diffrn_measured_fraction_theta_full 0.972
_diffrn_measured_fraction_theta_max 0.972
_diffrn_measurement_device_type CCD
_diffrn_measurement_method none
_diffrn_radiation_monochromator graphite
_diffrn_radiation_source 'fine-focus sealed tube'
_diffrn_radiation_type MoK\a
_diffrn_radiation_wavelength 0.71069
_diffrn_reflns_av_R_equivalents 0.0570
_diffrn_reflns_av_sigmaI/netI 0.1357
_diffrn_reflns_limit_h_max 18
_diffrn_reflns_limit_h_min -18
_diffrn_reflns_limit_k_max 22
_diffrn_reflns_limit_k_min -22
_diffrn_reflns_limit_l_max 18
_diffrn_reflns_limit_l_min -23
_diffrn_reflns_number 23008
_diffrn_reflns_theta_full 26.42
_diffrn_reflns_theta_max 26.42
_diffrn_reflns_theta_min 1.27
_diffrn_standards_decay_% none
_exptl_absorpt_coefficient_mu 1.021
_exptl_absorpt_correction_type none
_exptl_crystal_colour red
_exptl_crystal_density_diffrn 1.368
_exptl_crystal_density_method 'not measured'
_exptl_crystal_description plate
_exptl_crystal_F_000 1726
_exptl_crystal_size_max 0.18
_exptl_crystal_size_mid 0.11
_exptl_crystal_size_min 0.06
_refine_diff_density_max 0.663
_refine_diff_density_min -0.709
_refine_diff_density_rms 0.145
_refine_ls_extinction_method none
_refine_ls_goodness_of_fit_ref 0.937
_refine_ls_hydrogen_treatment constr
_refine_ls_matrix_type full
_refine_ls_number_parameters 929
_refine_ls_number_reflns 16408
_refine_ls_number_restraints 0
_refine_ls_restrained_S_all 0.937
_refine_ls_R_factor_all 0.1023
_refine_ls_R_factor_gt 0.0657
_refine_ls_shift/su_max 0.001
_refine_ls_shift/su_mean 0.000
_refine_ls_structure_factor_coef Fsqd
_refine_ls_weighting_details 'calc w=1/[\s^2^(Fo^2^)+(0.0948P)^2^+0.0000P] where P=(Fo^2^+2Fc^2^)/3'
_refine_ls_weighting_scheme calc
_refine_ls_wR_factor_gt 0.1720
_refine_ls_wR_factor_ref 0.1908
_reflns_number_gt 10042
_reflns_number_total 16408
_reflns_threshold_expression >2sigma(I)
_cod_data_source_file c3cc42955e.txt
_cod_data_source_block sq
_cod_original_cell_volume 4103(2)
_cod_original_sg_symbol_H-M P-1
_cod_database_code 7109444

loop_
_symmetry_equiv_pos_as_xyz
'x, y, z'
'-x, -y, -z'

loop_
_atom_site_label
_atom_site_type_symbol
_atom_site_fract_x
_atom_site_fract_y
_atom_site_fract_z
_atom_site_U_iso_or_equiv
_atom_site_adp_type
_atom_site_occupancy
_atom_site_symmetry_multiplicity
_atom_site_calc_flag
_atom_site_refinement_flags
Cu1 Cu 0.43653(5) 0.52864(4) 0.72532(4) 0.01962(17) Uani 1 1 d .
Cu2 Cu 0.43905(5) 0.25595(4) 0.52633(4) 0.01836(17) Uani 1 1 d .
P1 P 0.26475(10) 0.32359(8) 0.56190(9) 0.0146(3) Uani 1 1 d .
P2 P 0.41341(10) 0.77231(9) 0.58365(9) 0.0141(3) Uani 1 1 d .
P3 P 0.66225(10) 0.66519(8) 0.81413(9) 0.0147(3) Uani 1 1 d .
S1 S 0.41003(10) 0.38583(8) 0.59849(9) 0.0201(3) Uani 1 1 d .
S2 S 0.52409(10) 0.72786(9) 0.58264(9) 0.0185(3) Uani 1 1 d .
S3 S 0.54326(10) 0.62804(8) 0.71073(9) 0.0182(3) Uani 1 1 d .
S300 S 0.90490(10) 0.13104(9) 0.49082(10) 0.0221(3) Uani 1 1 d .
S400 S 0.97245(12) 0.81712(10) 0.10197(10) 0.0282(4) Uani 1 1 d .
N1 N 0.3007(3) 0.5352(3) 0.7052(3) 0.0208(10) Uani 1 1 d .
N2 N 0.3188(3) 0.1428(3) 0.4693(3) 0.0170(10) Uani 1 1 d .
N101 N 0.5664(3) 0.2649(3) 0.6027(3) 0.0228(11) Uani 1 1 d .
N102 N 0.4913(3) 0.8316(3) 0.7870(3) 0.0163(10) Uani 1 1 d .
N201 N 0.7246(3) 0.8333(3) 0.7819(3) 0.0196(10) Uani 1 1 d .
N202 N 0.5047(3) 0.5196(3) 0.8257(3) 0.0205(10) Uani 1 1 d .
C1 C 0.2215(4) 0.3769(3) 0.6465(4) 0.0186(12) Uani 1 1 d .
C2 C 0.1945(4) 0.3201(4) 0.6719(4) 0.0214(12) Uani 1 1 d .
C3 C 0.1608(5) 0.3420(4) 0.7453(4) 0.0312(15) Uani 1 1 d .
H3A H 0.1987 0.4047 0.7922 0.037 Uiso 1 1 calc R
H3B H 0.0911 0.3338 0.7247 0.037 Uiso 1 1 calc R
C4 C 0.1731(10) 0.2853(6) 0.7799(6) 0.090(4) Uani 1 1 d .
H4A H 0.2426 0.3096 0.8188 0.108 Uiso 1 1 calc R
H4B H 0.1342 0.2913 0.8148 0.108 Uiso 1 1 calc R
C5 C 0.1459(7) 0.1929(5) 0.7184(5) 0.058(2) Uani 1 1 d .
H5A H 0.0737 0.1657 0.6903 0.070 Uiso 1 1 calc R
H5B H 0.1672 0.1666 0.7502 0.070 Uiso 1 1 calc R
C6 C 0.1847(5) 0.1659(4) 0.6483(4) 0.0255(13) Uani 1 1 d .
H6A H 0.1377 0.1075 0.5977 0.031 Uiso 1 1 calc R
H6B H 0.2471 0.1595 0.6686 0.031 Uiso 1 1 calc R
C7 C 0.2023(4) 0.2310(3) 0.6204(3) 0.0166(11) Uani 1 1 d .
C8 C 0.2329(4) 0.2190(3) 0.5564(3) 0.0149(11) Uani 1 1 d .
C9 C 0.2381(4) 0.1362(3) 0.4892(3) 0.0154(11) Uani 1 1 d .
C10 C 0.1592(4) 0.0537(3) 0.4463(3) 0.0172(11) Uani 1 1 d .
H10 H 0.1038 0.0509 0.4603 0.021 Uiso 1 1 calc R
C11 C 0.1638(4) -0.0231(3) 0.3836(3) 0.0221(13) Uani 1 1 d .
H11 H 0.1116 -0.0781 0.3548 0.026 Uiso 1 1 calc R
C12 C 0.2471(4) -0.0180(4) 0.3633(4) 0.0200(12) Uani 1 1 d .
H12 H 0.2526 -0.0692 0.3220 0.024 Uiso 1 1 calc R
C13 C 0.3216(4) 0.0663(3) 0.4071(3) 0.0186(12) Uani 1 1 d .
H13 H 0.3767 0.0705 0.3928 0.022 Uiso 1 1 calc R
C14 C 0.2171(4) 0.4663(3) 0.6800(4) 0.0220(13) Uani 1 1 d .
C15 C 0.1292(5) 0.4778(4) 0.6819(4) 0.0359(16) Uani 1 1 d .
H15 H 0.0730 0.4295 0.6633 0.043 Uiso 1 1 calc R
C16 C 0.1256(6) 0.5640(4) 0.7122(5) 0.051(2) Uani 1 1 d .
H16 H 0.0679 0.5738 0.7161 0.061 Uiso 1 1 calc R
C17 C 0.2087(5) 0.6322(4) 0.7357(5) 0.0404(17) Uani 1 1 d .
H17 H 0.2079 0.6890 0.7535 0.049 Uiso 1 1 calc R
C18 C 0.2943(5) 0.6155(4) 0.7327(4) 0.0297(15) Uani 1 1 d .
H18 H 0.3511 0.6632 0.7509 0.036 Uiso 1 1 calc R
C19 C 0.1903(4) 0.3124(3) 0.4648(3) 0.0183(12) Uani 1 1 d .
C20 C 0.0886(4) 0.2916(4) 0.4412(4) 0.0274(14) Uani 1 1 d .
H20 H 0.0586 0.2812 0.4748 0.033 Uiso 1 1 calc R
C21 C 0.0313(5) 0.2861(5) 0.3684(4) 0.0365(16) Uani 1 1 d .
H21 H -0.0366 0.2731 0.3537 0.044 Uiso 1 1 calc R
C22 C 0.0749(5) 0.2998(4) 0.3173(4) 0.0371(17) Uani 1 1 d .
H22 H 0.0361 0.2959 0.2682 0.045 Uiso 1 1 calc R
C23 C 0.1750(6) 0.3191(4) 0.3386(4) 0.0358(17) Uani 1 1 d .
H23 H 0.2034 0.3277 0.3034 0.043 Uiso 1 1 calc R
C24 C 0.2348(5) 0.3262(4) 0.4125(4) 0.0229(13) Uani 1 1 d .
H24 H 0.3028 0.3397 0.4270 0.027 Uiso 1 1 calc R
C101 C 0.6029(4) 0.1778(4) 0.4783(4) 0.0171(11) Uani 1 1 d .
C102 C 0.5860(4) 0.0900(4) 0.4230(4) 0.0212(12) Uani 1 1 d .
C103 C 0.5790(5) 0.0215(4) 0.4458(5) 0.0301(15) Uani 1 1 d .
H10A H 0.6335 0.0478 0.5013 0.036 Uiso 1 1 calc R
H10B H 0.5173 0.0085 0.4536 0.036 Uiso 1 1 calc R
C104 C 0.5818(6) -0.0653(4) 0.3808(5) 0.048(2) Uani 1 1 d .
H10C H 0.5583 -0.1104 0.3923 0.058 Uiso 1 1 calc R
H10D H 0.6500 -0.0572 0.3867 0.058 Uiso 1 1 calc R
C105 C 0.5173(6) -0.0977(4) 0.2885(5) 0.050(2) Uani 1 1 d .
H10E H 0.5185 -0.1551 0.2482 0.060 Uiso 1 1 calc R
H10F H 0.4490 -0.1069 0.2828 0.060 Uiso 1 1 calc R
C106 C 0.5500(5) -0.0339(4) 0.2640(5) 0.0345(16) Uani 1 1 d .
H10G H 0.4998 -0.0536 0.2086 0.041 Uiso 1 1 calc R
H10H H 0.6114 -0.0356 0.2563 0.041 Uiso 1 1 calc R
C107 C 0.5669(4) 0.0617(3) 0.3307(4) 0.0177(12) Uani 1 1 d .
C108 C 0.4346(4) 0.8732(3) 0.6845(4) 0.0166(11) Uani 1 1 d .
C109 C 0.4397(4) 0.8754(3) 0.7633(3) 0.0162(11) Uani 1 1 d .
C110 C 0.3888(4) 0.9185(4) 0.8120(4) 0.0243(13) Uani 1 1 d .
H110 H 0.3531 0.9477 0.7953 0.029 Uiso 1 1 calc R
C111 C 0.3915(5) 0.9177(4) 0.8842(4) 0.0286(14) Uani 1 1 d .
H111 H 0.3588 0.9475 0.9172 0.034 Uiso 1 1 calc R
C112 C 0.4422(4) 0.8732(4) 0.9079(4) 0.0252(13) Uani 1 1 d .
H112 H 0.4440 0.8713 0.9562 0.030 Uiso 1 1 calc R
C113 C 0.4908(4) 0.8310(4) 0.8571(4) 0.0195(12) Uani 1 1 d .
H113 H 0.5251 0.8003 0.8727 0.023 Uiso 1 1 calc R
C114 C 0.6289(4) 0.2264(4) 0.5734(4) 0.0217(12) Uani 1 1 d .
C115 C 0.7150(5) 0.2321(5) 0.6282(4) 0.0356(16) Uani 1 1 d .
H115 H 0.7568 0.2059 0.6058 0.043 Uiso 1 1 calc R
C116 C 0.7375(5) 0.2782(5) 0.7180(4) 0.0462(19) Uani 1 1 d .
H116 H 0.7938 0.2820 0.7562 0.055 Uiso 1 1 calc R
C117 C 0.6737(6) 0.3180(6) 0.7484(5) 0.047(2) Uani 1 1 d .
H117 H 0.6870 0.3497 0.8076 0.056 Uiso 1 1 calc R
C118 C 0.5901(5) 0.3098(4) 0.6893(4) 0.0316(15) Uani 1 1 d .
H118 H 0.5480 0.3367 0.7104 0.038 Uiso 1 1 calc R
C119 C 0.2972(4) 0.6866(3) 0.5491(4) 0.0183(12) Uani 1 1 d .
C120 C 0.2958(4) 0.6067(4) 0.5444(3) 0.0220(13) Uani 1 1 d .
H120 H 0.3546 0.5981 0.5612 0.026 Uiso 1 1 calc R
C122 C 0.1172(5) 0.5527(4) 0.4886(4) 0.0338(15) Uani 1 1 d .
H122 H 0.0565 0.5077 0.4679 0.041 Uiso 1 1 calc R
C123 C 0.1189(5) 0.6310(4) 0.4936(5) 0.0378(17) Uani 1 1 d .
H123 H 0.0592 0.6381 0.4762 0.045 Uiso 1 1 calc R
C124 C 0.2092(4) 0.6994(4) 0.5247(4) 0.0264(14) Uani 1 1 d .
H124 H 0.2104 0.7525 0.5290 0.032 Uiso 1 1 calc R
C201 C 0.7345(4) 0.7841(3) 0.8801(4) 0.0183(12) Uani 1 1 d .
C202 C 0.7336(4) 0.8185(3) 0.9605(3) 0.0185(12) Uani 1 1 d .
C203 C 0.7728(5) 0.9175(4) 1.0303(4) 0.0319(15) Uani 1 1 d .
H20A H 0.7298 0.9438 1.0119 0.038 Uiso 1 1 calc R
H20B H 0.8386 0.9458 1.0355 0.038 Uiso 1 1 calc R
C204 C 0.7796(5) 0.9389(4) 1.1191(4) 0.0306(15) Uani 1 1 d .
H20C H 0.7875 1.0010 1.1556 0.037 Uiso 1 1 calc R
H20D H 0.8376 0.9312 1.1466 0.037 Uiso 1 1 calc R
C205 C 0.6860(5) 0.8774(4) 1.1110(4) 0.0324(15) Uani 1 1 d .
H20E H 0.6273 0.8812 1.0793 0.039 Uiso 1 1 calc R
H20F H 0.6879 0.8963 1.1686 0.039 Uiso 1 1 calc R
C206 C 0.6806(4) 0.7800(4) 1.0625(4) 0.0261(13) Uani 1 1 d .
H20G H 0.7371 0.7757 1.0964 0.031 Uiso 1 1 calc R
H20H H 0.6201 0.7404 1.0555 0.031 Uiso 1 1 calc R
C207 C 0.6815(4) 0.7510(4) 0.9738(3) 0.0180(12) Uani 1 1 d .
C208 C 0.6379(4) 0.6655(3) 0.9022(3) 0.0171(11) Uani 1 1 d .
C209 C 0.5906(4) 0.5838(3) 0.8970(3) 0.0182(12) Uani 1 1 d .
C210 C 0.6347(4) 0.5700(4) 0.9608(4) 0.0217(12) Uani 1 1 d .
H210 H 0.6940 0.6136 1.0081 0.026 Uiso 1 1 calc R
C211 C 0.5898(5) 0.4906(4) 0.9534(4) 0.0268(14) Uani 1 1 d .
H211 H 0.6186 0.4799 0.9952 0.032 Uiso 1 1 calc R
C212 C 0.5023(5) 0.4287(4) 0.8833(4) 0.0309(15) Uani 1 1 d .
H212 H 0.4697 0.3760 0.8780 0.037 Uiso 1 1 calc R
C213 C 0.4627(4) 0.4438(4) 0.8217(4) 0.0242(13) Uani 1 1 d .
H213 H 0.4036 0.3999 0.7742 0.029 Uiso 1 1 calc R
C214 C 0.7836(4) 0.8341(3) 0.8480(3) 0.0183(12) Uani 1 1 d .
C215 C 0.8865(4) 0.8785(4) 0.8855(4) 0.0253(13) Uani 1 1 d .
H215 H 0.9260 0.8762 0.9301 0.030 Uiso 1 1 calc R
C216 C 0.9296(4) 0.9262(4) 0.8556(4) 0.0336(16) Uani 1 1 d .
H216 H 0.9982 0.9578 0.8807 0.040 Uiso 1 1 calc R
C217 C 0.8678(4) 0.9258(4) 0.7871(4) 0.0296(14) Uani 1 1 d .
H217 H 0.8944 0.9570 0.7655 0.036 Uiso 1 1 calc R
C218 C 0.7685(4) 0.8794(4) 0.7525(4) 0.0238(13) Uani 1 1 d .
H218 H 0.7281 0.8789 0.7063 0.029 Uiso 1 1 calc R
C219 C 0.7394(4) 0.6016(3) 0.7852(3) 0.0185(12) Uani 1 1 d .
C220 C 0.7039(5) 0.5219(4) 0.7045(4) 0.0260(13) Uani 1 1 d .
H220 H 0.6394 0.4997 0.6639 0.031 Uiso 1 1 calc R
C221 C 0.7671(5) 0.4752(4) 0.6853(4) 0.0321(15) Uani 1 1 d .
H221 H 0.7440 0.4209 0.6318 0.039 Uiso 1 1 calc R
C222 C 0.8632(5) 0.5090(4) 0.7448(4) 0.0350(16) Uani 1 1 d .
H222 H 0.9043 0.4772 0.7313 0.042 Uiso 1 1 calc R
C223 C 0.8987(5) 0.5889(4) 0.8238(4) 0.0358(16) Uani 1 1 d .
H223 H 0.9640 0.6115 0.8633 0.043 Uiso 1 1 calc R
C224 C 0.8373(4) 0.6369(4) 0.8451(4) 0.0265(14) Uani 1 1 d .
H224 H 0.8613 0.6914 0.8986 0.032 Uiso 1 1 calc R
C300 C 0.8793(4) 0.0832(4) 0.3761(4) 0.0264(14) Uani 1 1 d .
C400 C 1.0717(6) 0.7777(5) 0.1181(5) 0.049(2) Uani 1 1 d .
Cu3 Cu 0.57459(5) 0.77179(4) 0.72819(4) 0.01880(17) Uani 1 1 d .
O300 O 0.9541(3) 0.0784(3) 0.5089(3) 0.0322(10) Uani 1 1 d .
O301 O 0.9664(3) 0.2239(3) 0.5334(3) 0.0302(10) Uani 1 1 d .
O302 O 0.8061(3) 0.1159(3) 0.4903(3) 0.0335(11) Uani 1 1 d .
O400 O 0.9855(3) 0.8445(3) 0.0448(3) 0.0379(11) Uani 1 1 d .
O401 O 0.9920(3) 0.8879(3) 0.1889(3) 0.0374(11) Uani 1 1 d .
O402 O 0.8835(3) 0.7384(3) 0.0617(3) 0.0423(12) Uani 1 1 d .
F300 F 0.8173(3) -0.0027(2) 0.3266(3) 0.0449(10) Uani 1 1 d .
F301 F 0.8355(3) 0.1264(3) 0.3463(2) 0.0411(9) Uani 1 1 d .
F302 F 0.9615(3) 0.0870(2) 0.3601(2) 0.0384(9) Uani 1 1 d .
F400 F 1.0714(4) 0.7503(4) 0.1721(4) 0.0774(16) Uani 1 1 d .
F401 F 1.0639(4) 0.7084(3) 0.0420(3) 0.0721(15) Uani 1 1 d .
F402 F 1.1615(3) 0.8420(4) 0.1527(3) 0.0697(15) Uani 1 1 d .
C121 C 0.2033(5) 0.5411(4) 0.5136(4) 0.0298(15) Uani 1 1 d .
H121 H 0.2007 0.4882 0.5102 0.036 Uiso 1 1 calc R

loop_
_atom_site_aniso_label
_atom_site_aniso_U_11
_atom_site_aniso_U_22
_atom_site_aniso_U_33
_atom_site_aniso_U_23
_atom_site_aniso_U_13
_atom_site_aniso_U_12
Cu1 0.0199(4) 0.0172(3) 0.0219(4) 0.0126(3) 0.0064(3) 0.0050(3)
Cu2 0.0157(3) 0.0184(3) 0.0221(4) 0.0108(3) 0.0104(3) 0.0065(3)
P1 0.0163(7) 0.0130(6) 0.0171(7) 0.0094(6) 0.0085(6) 0.0051(5)
P2 0.0164(7) 0.0172(6) 0.0163(7) 0.0120(6) 0.0095(6) 0.0089(5)
P3 0.0184(7) 0.0130(6) 0.0131(7) 0.0080(6) 0.0063(6) 0.0049(5)
S1 0.0163(7) 0.0154(6) 0.0261(7) 0.0092(6) 0.0114(6) 0.0038(5)
S2 0.0185(7) 0.0276(7) 0.0213(7) 0.0178(6) 0.0116(6) 0.0145(6)
S3 0.0193(7) 0.0165(6) 0.0156(6) 0.0104(6) 0.0028(6) 0.0023(5)
S300 0.0199(7) 0.0252(7) 0.0288(8) 0.0182(7) 0.0123(6) 0.0104(6)
S400 0.0290(8) 0.0303(8) 0.0251(8) 0.0170(7) 0.0082(7) 0.0102(7)
N1 0.026(3) 0.020(2) 0.018(2) 0.010(2) 0.011(2) 0.011(2)
N2 0.017(2) 0.020(2) 0.021(2) 0.015(2) 0.009(2) 0.0068(19)
N101 0.021(3) 0.034(3) 0.029(3) 0.023(2) 0.018(2) 0.014(2)
N102 0.018(2) 0.022(2) 0.017(2) 0.014(2) 0.010(2) 0.0095(19)
N201 0.021(2) 0.018(2) 0.023(2) 0.013(2) 0.010(2) 0.009(2)
N202 0.027(3) 0.021(2) 0.014(2) 0.011(2) 0.009(2) 0.009(2)
C1 0.012(3) 0.022(3) 0.022(3) 0.012(2) 0.008(2) 0.008(2)
C2 0.016(3) 0.027(3) 0.020(3) 0.014(3) 0.007(2) 0.006(2)
C3 0.044(4) 0.030(3) 0.026(3) 0.014(3) 0.025(3) 0.015(3)
C4 0.207(13) 0.063(6) 0.085(7) 0.064(6) 0.117(9) 0.074(7)
C5 0.106(7) 0.056(5) 0.045(5) 0.041(4) 0.048(5) 0.032(5)
C6 0.031(3) 0.022(3) 0.026(3) 0.015(3) 0.012(3) 0.008(3)
C7 0.016(3) 0.016(2) 0.015(3) 0.009(2) 0.002(2) 0.005(2)
C8 0.014(3) 0.017(2) 0.018(3) 0.013(2) 0.006(2) 0.006(2)
C9 0.025(3) 0.018(2) 0.016(3) 0.016(2) 0.009(2) 0.011(2)
C10 0.016(3) 0.023(3) 0.017(3) 0.016(2) 0.004(2) 0.006(2)
C11 0.031(3) 0.007(2) 0.017(3) 0.005(2) 0.001(2) 0.002(2)
C12 0.027(3) 0.021(3) 0.017(3) 0.012(2) 0.010(2) 0.012(2)
C13 0.025(3) 0.019(3) 0.020(3) 0.011(2) 0.015(2) 0.012(2)
C14 0.018(3) 0.017(3) 0.020(3) 0.004(2) 0.006(2) 0.003(2)
C15 0.027(3) 0.028(3) 0.043(4) 0.013(3) 0.018(3) 0.007(3)
C16 0.041(4) 0.032(4) 0.075(6) 0.017(4) 0.035(4) 0.023(3)
C17 0.039(4) 0.026(3) 0.053(5) 0.018(3) 0.017(4) 0.018(3)
C18 0.029(3) 0.014(3) 0.034(4) 0.006(3) 0.010(3) 0.009(2)
C19 0.026(3) 0.012(2) 0.020(3) 0.011(2) 0.008(2) 0.008(2)
C20 0.026(3) 0.032(3) 0.024(3) 0.019(3) 0.008(3) 0.001(3)
C21 0.027(3) 0.048(4) 0.042(4) 0.036(4) 0.009(3) 0.007(3)
C22 0.049(4) 0.034(3) 0.033(4) 0.027(3) 0.007(3) 0.015(3)
C23 0.070(5) 0.031(3) 0.027(3) 0.022(3) 0.031(4) 0.027(3)
C24 0.032(3) 0.026(3) 0.023(3) 0.017(3) 0.018(3) 0.016(3)
C101 0.007(2) 0.028(3) 0.030(3) 0.021(3) 0.012(2) 0.012(2)
C102 0.015(3) 0.038(3) 0.034(3) 0.031(3) 0.018(3) 0.014(2)
C103 0.028(3) 0.041(4) 0.055(4) 0.044(4) 0.025(3) 0.018(3)
C104 0.061(5) 0.033(4) 0.060(5) 0.038(4) 0.017(4) 0.014(4)
C105 0.055(5) 0.023(3) 0.068(6) 0.026(4) 0.024(4) 0.008(3)
C106 0.050(4) 0.028(3) 0.043(4) 0.026(3) 0.028(4) 0.020(3)
C107 0.014(3) 0.015(2) 0.032(3) 0.016(2) 0.014(2) 0.007(2)
C108 0.013(3) 0.016(2) 0.025(3) 0.014(2) 0.010(2) 0.003(2)
C109 0.011(3) 0.016(2) 0.018(3) 0.009(2) 0.004(2) 0.000(2)
C110 0.030(3) 0.027(3) 0.027(3) 0.018(3) 0.016(3) 0.017(3)
C111 0.038(4) 0.025(3) 0.033(4) 0.016(3) 0.025(3) 0.016(3)
C112 0.029(3) 0.023(3) 0.025(3) 0.013(3) 0.013(3) 0.009(3)
C113 0.016(3) 0.026(3) 0.021(3) 0.016(3) 0.007(2) 0.007(2)
C114 0.019(3) 0.036(3) 0.019(3) 0.019(3) 0.010(2) 0.012(3)
C115 0.030(4) 0.064(4) 0.035(4) 0.035(4) 0.017(3) 0.034(3)
C116 0.043(4) 0.078(5) 0.029(4) 0.034(4) 0.010(3) 0.033(4)
C117 0.057(5) 0.085(6) 0.037(4) 0.044(4) 0.032(4) 0.050(5)
C118 0.036(4) 0.046(4) 0.025(3) 0.023(3) 0.021(3) 0.019(3)
C119 0.019(3) 0.017(2) 0.020(3) 0.009(2) 0.012(2) 0.007(2)
C120 0.025(3) 0.022(3) 0.014(3) 0.010(2) 0.004(2) 0.006(2)
C122 0.026(3) 0.027(3) 0.037(4) 0.015(3) 0.009(3) 0.000(3)
C123 0.018(3) 0.027(3) 0.057(5) 0.016(3) 0.016(3) 0.006(3)
C124 0.024(3) 0.018(3) 0.032(3) 0.009(3) 0.012(3) 0.011(2)
C201 0.016(3) 0.015(2) 0.022(3) 0.012(2) 0.004(2) 0.006(2)
C202 0.020(3) 0.021(3) 0.015(3) 0.008(2) 0.006(2) 0.015(2)
C203 0.031(3) 0.023(3) 0.030(3) 0.007(3) 0.012(3) 0.008(3)
C204 0.030(3) 0.022(3) 0.022(3) 0.003(3) 0.007(3) 0.008(3)
C205 0.041(4) 0.037(3) 0.019(3) 0.011(3) 0.015(3) 0.021(3)
C206 0.026(3) 0.033(3) 0.020(3) 0.015(3) 0.008(3) 0.015(3)
C207 0.017(3) 0.025(3) 0.019(3) 0.016(2) 0.007(2) 0.012(2)
C208 0.013(3) 0.023(3) 0.016(3) 0.011(2) 0.005(2) 0.010(2)
C209 0.027(3) 0.016(2) 0.019(3) 0.012(2) 0.013(2) 0.011(2)
C210 0.028(3) 0.025(3) 0.014(3) 0.011(2) 0.009(2) 0.011(2)
C211 0.039(4) 0.035(3) 0.028(3) 0.027(3) 0.018(3) 0.023(3)
C212 0.038(4) 0.032(3) 0.030(3) 0.024(3) 0.014(3) 0.009(3)
C213 0.026(3) 0.020(3) 0.022(3) 0.012(3) 0.007(3) 0.002(2)
C214 0.025(3) 0.010(2) 0.013(3) 0.004(2) 0.004(2) 0.003(2)
C215 0.016(3) 0.023(3) 0.030(3) 0.014(3) 0.003(3) 0.005(2)
C216 0.016(3) 0.028(3) 0.048(4) 0.020(3) 0.012(3) -0.004(3)
C217 0.025(3) 0.032(3) 0.041(4) 0.028(3) 0.013(3) 0.007(3)
C218 0.031(3) 0.023(3) 0.027(3) 0.019(3) 0.013(3) 0.011(3)
C219 0.022(3) 0.016(2) 0.018(3) 0.010(2) 0.010(2) 0.005(2)
C220 0.029(3) 0.023(3) 0.022(3) 0.009(3) 0.012(3) 0.010(3)
C221 0.044(4) 0.027(3) 0.027(3) 0.011(3) 0.023(3) 0.018(3)
C222 0.036(4) 0.039(4) 0.045(4) 0.024(3) 0.026(3) 0.026(3)
C223 0.030(3) 0.042(4) 0.025(3) 0.010(3) 0.005(3) 0.024(3)
C224 0.029(3) 0.033(3) 0.021(3) 0.014(3) 0.008(3) 0.021(3)
C300 0.029(3) 0.021(3) 0.029(3) 0.014(3) 0.011(3) 0.010(3)
C400 0.047(5) 0.060(5) 0.033(4) 0.023(4) 0.011(4) 0.019(4)
Cu3 0.0173(3) 0.0234(3) 0.0224(4) 0.0155(3) 0.0101(3) 0.0099(3)
O300 0.037(3) 0.041(2) 0.041(3) 0.033(2) 0.019(2) 0.024(2)
O301 0.033(2) 0.026(2) 0.030(2) 0.015(2) 0.014(2) 0.0071(19)
O302 0.021(2) 0.035(2) 0.051(3) 0.024(2) 0.021(2) 0.0138(19)
O400 0.042(3) 0.046(3) 0.031(2) 0.030(2) 0.009(2) 0.009(2)
O401 0.040(3) 0.033(2) 0.030(2) 0.013(2) 0.014(2) 0.010(2)
O402 0.028(3) 0.045(3) 0.035(3) 0.019(2) 0.009(2) -0.005(2)
F300 0.053(3) 0.034(2) 0.040(2) 0.0178(19) 0.017(2) 0.0111(19)
F301 0.052(2) 0.049(2) 0.039(2) 0.032(2) 0.018(2) 0.030(2)
F302 0.045(2) 0.046(2) 0.042(2) 0.029(2) 0.026(2) 0.0258(19)
F400 0.083(4) 0.115(4) 0.087(4) 0.084(4) 0.035(3) 0.062(3)
F401 0.065(3) 0.072(3) 0.060(3) 0.018(3) 0.020(3) 0.044(3)
F402 0.027(2) 0.107(4) 0.044(3) 0.029(3) 0.008(2) 0.011(2)
C121 0.032(4) 0.014(3) 0.038(4) 0.013(3) 0.014(3) 0.001(2)

loop_
_atom_type_symbol
_atom_type_description
_atom_type_scat_dispersion_real
_atom_type_scat_dispersion_imag
_atom_type_scat_source
C C 0.0033 0.0016 'International Tables Vol C Tables 4.2.6.8 and 6.1.1.4'
H H 0.0000 0.0000 'International Tables Vol C Tables 4.2.6.8 and 6.1.1.4'
N N 0.0061 0.0033 'International Tables Vol C Tables 4.2.6.8 and 6.1.1.4'
P P 0.1023 0.0942 'International Tables Vol C Tables 4.2.6.8 and 6.1.1.4'
S S 0.1246 0.1234 'International Tables Vol C Tables 4.2.6.8 and 6.1.1.4'
Cu Cu 0.3201 1.2651 'International Tables Vol C Tables 4.2.6.8 and 6.1.1.4'
Cl Cl 0.1484 0.1585 'International Tables Vol C Tables 4.2.6.8 and 6.1.1.4'
O O 0.0106 0.0060 'International Tables Vol C Tables 4.2.6.8 and 6.1.1.4'
F F 0.0171 0.0103 'International Tables Vol C Tables 4.2.6.8 and 6.1.1.4'

loop_
_geom_angle_atom_site_label_1
_geom_angle_atom_site_label_2
_geom_angle_atom_site_label_3
_geom_angle
_geom_angle_site_symmetry_1
_geom_angle_site_symmetry_3
N1 Cu1 N202 119.27(19) . .
N1 Cu1 S3 113.19(14) . .
N202 Cu1 S3 113.43(14) . .
N1 Cu1 S1 104.83(13) . .
N202 Cu1 S1 102.57(13) . .
S3 Cu1 S1 100.53(6) . .
N101 Cu2 N2 116.38(19) . .
N101 Cu2 S1 110.09(14) . .
N2 Cu2 S1 113.53(13) . .
N101 Cu2 S2 105.72(13) . 2_666
N2 Cu2 S2 110.20(13) . 2_666
S1 Cu2 S2 99.27(6) . 2_666
C19 P1 C1 109.9(3) . .
C19 P1 C8 113.0(2) . .
C1 P1 C8 93.4(2) . .
C19 P1 S1 111.9(2) . .
C1 P1 S1 113.07(18) . .
C8 P1 S1 114.31(18) . .
C101 P2 C119 110.2(3) 2_666 .
C101 P2 C108 93.7(3) 2_666 .
C119 P2 C108 109.0(2) . .
C101 P2 S2 113.60(17) 2_666 .
C119 P2 S2 112.26(19) . .
C108 P2 S2 116.60(19) . .
C208 P3 C201 93.3(3) . .
C208 P3 C219 108.8(3) . .
C201 P3 C219 111.2(3) . .
C208 P3 S3 116.26(18) . .
C201 P3 S3 113.04(19) . .
C219 P3 S3 112.67(19) . .
P1 S1 Cu2 95.43(7) . .
P1 S1 Cu1 98.52(7) . .
Cu2 S1 Cu1 154.79(8) . .
P2 S2 Cu3 94.18(7) . .
P2 S2 Cu2 99.19(7) . 2_666
Cu3 S2 Cu2 148.77(7) . 2_666
P3 S3 Cu1 94.69(7) . .
P3 S3 Cu3 98.21(6) . .
Cu1 S3 Cu3 140.72(7) . .
O300 S300 O301 115.4(3) . .
O300 S300 O302 115.9(3) . .
O301 S300 O302 114.4(3) . .
O300 S300 C300 102.3(3) . .
O301 S300 C300 104.1(3) . .
O302 S300 C300 102.0(3) . .
O400 S400 O401 115.9(3) . .
O400 S400 O402 113.8(3) . .
O401 S400 O402 114.9(3) . .
O400 S400 C400 103.1(3) . .
O401 S400 C400 103.3(3) . .
O402 S400 C400 103.4(3) . .
C18 N1 C14 117.1(5) . .
C18 N1 Cu1 118.2(4) . .
C14 N1 Cu1 123.5(4) . .
C9 N2 C13 117.6(4) . .
C9 N2 Cu2 126.2(4) . .
C13 N2 Cu2 116.1(4) . .
C118 N101 C114 117.2(5) . .
C118 N101 Cu2 117.9(4) . .
C114 N101 Cu2 124.8(4) . .
C113 N102 C109 117.9(5) . .
C113 N102 Cu3 116.7(4) . .
C109 N102 Cu3 125.3(4) . .
C214 N201 C218 117.7(5) . .
C214 N201 Cu3 122.9(4) . .
C218 N201 Cu3 119.3(4) . .
C213 N202 C209 117.2(5) . .
C213 N202 Cu1 117.7(4) . .
C209 N202 Cu1 125.1(4) . .
C2 C1 C14 127.7(5) . .
C2 C1 P1 108.5(4) . .
C14 C1 P1 123.9(4) . .
C1 C2 C7 114.1(5) . .
C1 C2 C3 125.1(5) . .
C7 C2 C3 120.8(5) . .
C4 C3 C2 112.8(6) . .
C5 C4 C3 117.1(8) . .
C4 C5 C6 118.5(7) . .
C5 C6 C7 114.8(5) . .
C8 C7 C2 115.4(5) . .
C8 C7 C6 125.3(5) . .
C2 C7 C6 119.0(5) . .
C7 C8 C9 128.2(5) . .
C7 C8 P1 108.2(4) . .
C9 C8 P1 123.5(4) . .
N2 C9 C10 121.5(5) . .
N2 C9 C8 118.7(4) . .
C10 C9 C8 119.8(5) . .
C11 C10 C9 119.8(5) . .
C10 C11 C12 119.6(5) . .
C13 C12 C11 117.5(5) . .
N2 C13 C12 123.9(5) . .
N1 C14 C15 122.1(5) . .
N1 C14 C1 117.9(5) . .
C15 C14 C1 120.0(5) . .
C14 C15 C16 119.3(6) . .
C17 C16 C15 118.4(6) . .
C16 C17 C18 118.8(6) . .
N1 C18 C17 124.3(6) . .
C20 C19 C24 119.4(5) . .
C20 C19 P1 120.2(4) . .
C24 C19 P1 120.5(4) . .
C21 C20 C19 120.6(6) . .
C20 C21 C22 120.1(6) . .
C23 C22 C21 120.5(6) . .
C22 C23 C24 120.6(6) . .
C23 C24 C19 118.9(6) . .
C102 C101 C114 127.1(5) . .
C102 C101 P2 108.4(4) . 2_666
C114 C101 P2 124.4(4) . 2_666
C101 C102 C103 125.6(5) . .
C101 C102 C107 114.6(5) . .
C103 C102 C107 119.7(5) . .
C104 C103 C102 115.8(6) . .
C103 C104 C105 110.9(6) . .
C106 C105 C104 113.2(6) . .
C105 C106 C107 113.4(6) . .
C108 C107 C102 114.8(5) 2_666 .
C108 C107 C106 125.9(5) 2_666 .
C102 C107 C106 119.2(5) . .
C107 C108 C109 128.5(5) 2_666 .
C107 C108 P2 108.2(4) 2_666 .
C109 C108 P2 122.9(4) . .
N102 C109 C110 120.1(5) . .
N102 C109 C108 119.2(5) . .
C110 C109 C108 120.6(5) . .
C111 C110 C109 120.2(5) . .
C112 C111 C110 120.1(6) . .
C111 C112 C113 117.5(6) . .
N102 C113 C112 124.1(5) . .
N101 C114 C115 123.1(5) . .
N101 C114 C101 116.9(5) . .
C115 C114 C101 120.0(5) . .
C114 C115 C116 118.7(6) . .
C117 C116 C115 118.4(6) . .
C118 C117 C116 119.0(6) . .
N101 C118 C117 123.5(6) . .
C124 C119 C120 120.8(5) . .
C124 C119 P2 118.6(4) . .
C120 C119 P2 120.5(4) . .
C121 C120 C119 117.9(5) . .
C121 C122 C123 120.5(6) . .
C122 C123 C124 120.6(6) . .
C119 C124 C123 118.6(5) . .
C202 C201 C214 127.3(5) . .
C202 C201 P3 108.6(4) . .
C214 C201 P3 124.1(4) . .
C201 C202 C207 114.7(5) . .
C201 C202 C203 124.6(5) . .
C207 C202 C203 120.5(5) . .
C202 C203 C204 114.5(5) . .
C203 C204 C205 110.7(5) . .
C204 C205 C206 109.3(5) . .
C207 C206 C205 110.3(5) . .
C208 C207 C202 114.8(5) . .
C208 C207 C206 125.3(5) . .
C202 C207 C206 119.9(5) . .
C207 C208 C209 127.6(5) . .
C207 C208 P3 108.5(4) . .
C209 C208 P3 123.4(4) . .
N202 C209 C210 121.2(5) . .
N202 C209 C208 118.2(5) . .
C210 C209 C208 120.5(5) . .
C209 C210 C211 119.7(5) . .
C212 C211 C210 118.2(6) . .
C213 C212 C211 120.3(6) . .
C212 C213 N202 123.3(5) . .
N201 C214 C215 122.1(5) . .
N201 C214 C201 117.2(5) . .
C215 C214 C201 120.7(5) . .
C216 C215 C214 119.3(6) . .
C215 C216 C217 118.4(5) . .
C218 C217 C216 119.1(6) . .
C217 C218 N201 123.4(6) . .
C220 C219 C224 120.9(5) . .
C220 C219 P3 121.0(5) . .
C224 C219 P3 118.1(4) . .
C219 C220 C221 118.6(6) . .
C222 C221 C220 120.6(6) . .
C223 C222 C221 120.6(6) . .
C222 C223 C224 120.2(6) . .
C219 C224 C223 119.0(5) . .
F300 C300 F302 107.4(5) . .
F300 C300 F301 106.5(5) . .
F302 C300 F301 106.5(5) . .
F300 C300 S300 111.4(4) . .
F302 C300 S300 112.8(4) . .
F301 C300 S300 111.9(4) . .
F400 C400 F402 107.4(6) . .
F400 C400 F401 108.0(7) . .
F402 C400 F401 106.5(6) . .
F400 C400 S400 111.1(5) . .
F402 C400 S400 112.0(6) . .
F401 C400 S400 111.7(5) . .
N201 Cu3 N102 120.53(18) . .
N201 Cu3 S2 105.70(14) . .
N102 Cu3 S2 113.03(13) . .
N201 Cu3 S3 105.15(13) . .
N102 Cu3 S3 109.53(13) . .
S2 Cu3 S3 100.88(5) . .
C122 C121 C120 121.5(6) . .

loop_
_geom_bond_atom_site_label_1
_geom_bond_atom_site_label_2
_geom_bond_distance
_geom_bond_site_symmetry_2
Cu1 N1 2.012(5) .
Cu1 N202 2.028(5) .
Cu1 S3 2.3315(15) .
Cu1 S1 2.4307(15) .
Cu2 N101 2.010(5) .
Cu2 N2 2.016(4) .
Cu2 S1 2.3084(16) .
Cu2 S2 2.4022(16) 2_666
P1 C19 1.794(6) .
P1 C1 1.801(5) .
P1 C8 1.817(5) .
P1 S1 1.997(2) .
P2 C101 1.801(6) 2_666
P2 C119 1.802(5) .
P2 C108 1.811(5) .
P2 S2 1.988(2) .
P3 C208 1.798(6) .
P3 C201 1.799(5) .
P3 C219 1.801(6) .
P3 S3 1.999(2) .
S2 Cu3 2.3414(17) .
S2 Cu2 2.4023(16) 2_666
S3 Cu3 2.4121(16) .
S300 O300 1.436(4) .
S300 O301 1.438(4) .
S300 O302 1.443(4) .
S300 C300 1.818(6) .
S400 O400 1.433(5) .
S400 O401 1.437(5) .
S400 O402 1.445(4) .
S400 C400 1.799(8) .
N1 C18 1.337(7) .
N1 C14 1.365(7) .
N2 C9 1.351(7) .
N2 C13 1.354(6) .
N101 C118 1.348(7) .
N101 C114 1.355(7) .
N102 C113 1.342(7) .
N102 C109 1.364(7) .
N102 Cu3 2.021(4) .
N201 C214 1.338(7) .
N201 C218 1.361(7) .
N201 Cu3 2.020(5) .
N202 C213 1.358(7) .
N202 C209 1.368(7) .
C1 C2 1.369(8) .
C1 C14 1.468(7) .
C2 C7 1.499(8) .
C2 C3 1.505(8) .
C3 C4 1.485(11) .
C4 C5 1.412(11) .
C5 C6 1.495(9) .
C6 C7 1.519(8) .
C7 C8 1.342(7) .
C8 C9 1.481(7) .
C9 C10 1.398(7) .
C10 C11 1.374(7) .
C11 C12 1.391(8) .
C12 C13 1.387(7) .
C14 C15 1.380(8) .
C15 C16 1.415(9) .
C16 C17 1.364(9) .
C17 C18 1.386(9) .
C19 C20 1.388(8) .
C19 C24 1.412(8) .
C20 C21 1.380(9) .
C21 C22 1.383(9) .
C22 C23 1.370(10) .
C23 C24 1.397(9) .
C101 C102 1.358(8) .
C101 C114 1.482(8) .
C101 P2 1.801(6) 2_666
C102 C103 1.501(8) .
C102 C107 1.502(8) .
C103 C104 1.496(9) .
C104 C105 1.516(11) .
C105 C106 1.486(9) .
C106 C107 1.510(8) .
C107 C108 1.354(7) 2_666
C108 C107 1.354(7) 2_666
C108 C109 1.464(8) .
C109 C110 1.400(8) .
C110 C111 1.371(8) .
C111 C112 1.367(9) .
C112 C113 1.388(8) .
C114 C115 1.388(8) .
C115 C116 1.404(9) .
C116 C117 1.391(10) .
C117 C118 1.384(9) .
C119 C124 1.390(8) .
C119 C120 1.415(8) .
C120 C121 1.395(8) .
C122 C121 1.354(9) .
C122 C123 1.382(9) .
C123 C124 1.396(8) .
C201 C202 1.355(8) .
C201 C214 1.490(8) .
C202 C207 1.480(8) .
C202 C203 1.509(7) .
C203 C204 1.512(9) .
C204 C205 1.527(9) .
C205 C206 1.540(8) .
C206 C207 1.513(8) .
C207 C208 1.358(7) .
C208 C209 1.461(7) .
C209 C210 1.390(8) .
C210 C211 1.392(8) .
C211 C212 1.366(9) .
C212 C213 1.352(9) .
C214 C215 1.390(8) .
C215 C216 1.386(9) .
C216 C217 1.394(9) .
C217 C218 1.351(8) .
C219 C220 1.384(7) .
C219 C224 1.396(8) .
C220 C221 1.401(8) .
C221 C222 1.376(9) .
C222 C223 1.369(9) .
C223 C224 1.397(8) .
C300 F300 1.334(6) .
C300 F302 1.335(7) .
C300 F301 1.351(7) .
C400 F400 1.339(9) .
C400 F402 1.341(9) .
C400 F401 1.352(9) .
